data_4077749
loop_
_publ_author_name
'Jutzi, Peter'
'Neumann, Beate'
'Reumann, Guido'
'Stammler, Hans-Georg'

_publ_section_title
;
 Novel Ga2N2Ring Systems by Reaction of Pentamethylcyclopentadienylgallium
 with Organic Azides
;
_journal_issue 10
_journal_name_full Organometallics
_journal_page_first 2037
_journal_paper_doi 10.1021/om980944l
_journal_volume 18
_journal_year 1999
_chemical_formula_sum 'C36 H48 Ga2 N2'
_chemical_formula_weight 648.20
_chemical_name_systematic
; 
 ? 
;
_space_group_IT_number 14
_symmetry_cell_setting monoclinic
_symmetry_space_group_name_Hall '-P 2yn'
_symmetry_space_group_name_H-M 'P 1 21/n 1'
_atom_sites_solution_hydrogens geom
_atom_sites_solution_primary direct
_atom_sites_solution_secondary difmap
_audit_creation_method SHELXL-97
_cell_angle_alpha 90.00
_cell_angle_beta 104.84(2)
_cell_angle_gamma 90.00
_cell_formula_units_Z 2
_cell_length_a 12.788(3)
_cell_length_b 9.086(2)
_cell_length_c 14.702(3)
_cell_measurement_temperature 173(2)
_cell_volume 1651.3(6)
_computing_cell_refinement 'P3 (1989)'
_computing_data_collection 'P3 (1989)'
_computing_data_reduction 'SHELXTL-PLUS (1990)'
_computing_molecular_graphics 'SHELXTL-PLUS (1990)'
_computing_publication_material 'SHELXL-97 (Sheldrick, 1997)'
_computing_structure_refinement 'SHELXL-97 (Sheldrick, 1997)'
_computing_structure_solution 'SHELXS-97 (Sheldrick, 1990)'
_diffrn_ambient_temperature 173(2)
_diffrn_measured_fraction_theta_full 0.944
_diffrn_measured_fraction_theta_max 0.944
_diffrn_measurement_device 'Siemens P2(1) diffractometer'
_diffrn_measurement_method Wyckoff-scan
_diffrn_radiation_monochromator graphite
_diffrn_radiation_source 'fine-focus sealed tube'
_diffrn_radiation_type MoK\a
_diffrn_radiation_wavelength 0.71073
_diffrn_reflns_av_R_equivalents 0.0153
_diffrn_reflns_av_sigmaI/netI 0.0532
_diffrn_reflns_limit_h_max 17
_diffrn_reflns_limit_h_min 0
_diffrn_reflns_limit_k_max 12
_diffrn_reflns_limit_k_min 0
_diffrn_reflns_limit_l_max 19
_diffrn_reflns_limit_l_min -20
_diffrn_reflns_number 5162
_diffrn_reflns_theta_full 29.99
_diffrn_reflns_theta_max 29.99
_diffrn_reflns_theta_min 2.78
_diffrn_standards_interval_count 100
_diffrn_standards_number 3
_exptl_absorpt_coefficient_mu 1.657
_exptl_absorpt_correction_T_max 0.6362
_exptl_absorpt_correction_T_min 0.4912
_exptl_absorpt_correction_type 'semi-empirical from psi-scans'
_exptl_crystal_colour colourless
_exptl_crystal_density_diffrn 1.304
_exptl_crystal_density_method 'not measured'
_exptl_crystal_description rhombic
_exptl_crystal_F_000 680
_exptl_crystal_size_max 0.50
_exptl_crystal_size_mid 0.50
_exptl_crystal_size_min 0.30
_refine_diff_density_max 0.351
_refine_diff_density_min -0.467
_refine_diff_density_rms 0.074
_refine_ls_extinction_method none
_refine_ls_goodness_of_fit_ref 1.033
_refine_ls_hydrogen_treatment mixed
_refine_ls_matrix_type full
_refine_ls_number_parameters 188
_refine_ls_number_reflns 4805
_refine_ls_number_restraints 0
_refine_ls_restrained_S_all 1.033
_refine_ls_R_factor_all 0.0708
_refine_ls_R_factor_gt 0.0410
_refine_ls_shift/su_max 0.001
_refine_ls_shift/su_mean 0.000
_refine_ls_structure_factor_coef Fsqd
_refine_ls_weighting_details 'w=1/[\s^2^(Fo^2^)+(0.0366P)^2^+0.5891P] where P=(Fo^2^+2Fc^2^)/3'
_refine_ls_weighting_scheme calc
_refine_ls_wR_factor_gt 0.0823
_refine_ls_wR_factor_ref 0.0916
_reflns_number_gt 3521
_reflns_number_total 4805
_reflns_threshold_expression >2sigma(I)
_cod_data_source_file om980944l.cif
_cod_data_source_block compound2
_cod_depositor_comments
;
The following automatic conversions were performed:

'_symmetry_cell_setting' value 'Monoclinic ' changed to 'monoclinic'
according to /home/saulius/struct/CIF-dictionaries/cif_core.dic
dictionary named 'cif_core.dic' version 2.4.2 from
2011-04-26.

'_geom_bond_publ_flag' value 'Y' changed to 'y'
according to /home/saulius/struct/CIF-dictionaries/cif_core.dic
dictionary named 'cif_core.dic' version 2.4.2 from 2011-04-26 (25
times).

'_geom_angle_publ_flag' value 'Y' changed to 'y' according
to /home/saulius/struct/CIF-dictionaries/cif_core.dic dictionary
named 'cif_core.dic' version 2.4.2 from 2011-04-26 (46 times).

Automatic conversion script
Id: cif_fix_values 1715 2011-07-08 13:25:40Z adriana 

The following automatic conversions were performed:

'_refine_ls_weighting_scheme' value 'calc
w=1/[\s^2^(Fo^2^)+(0.0366P)^2^+0.5891P] where P=(Fo^2^+2Fc^2^)/3' was
changed to 'calc'. New tag '_refine_ls_weighting_details' was
created. The value of the new tag was set to
'w=1/[\s^2^(Fo^2^)+(0.0366P)^2^+0.5891P] where P=(Fo^2^+2Fc^2^)/3'.

Automatic conversion script
Id: cif_fix_values 3143 2015-03-26 13:38:13Z robertas 
;
_cod_original_sg_symbol_H-M P2(1)/n
_cod_database_code 4077749

loop_
_symmetry_equiv_pos_as_xyz
'x, y, z'
'-x+1/2, y+1/2, -z+1/2'
'-x, -y, -z'
'x-1/2, -y-1/2, z-1/2'

loop_
_atom_site_label
_atom_site_type_symbol
_atom_site_fract_x
_atom_site_fract_y
_atom_site_fract_z
_atom_site_U_iso_or_equiv
_atom_site_adp_type
_atom_site_occupancy
_atom_site_calc_flag
_atom_site_refinement_flags
Ga1 Ga 0.037746(19) 0.08810(3) 0.944006(17) 0.02200(8) Uani 1 d .
N1 N -0.08958(15) 0.0760(2) 0.98396(14) 0.0256(4) Uani 1 d .
C1 C 0.09325(18) 0.2413(3) 0.87257(16) 0.0248(5) Uani 1 d .
C2 C 0.1542(2) 0.1486(3) 0.82114(17) 0.0274(5) Uani 1 d .
C3 C 0.25735(19) 0.1322(3) 0.87530(18) 0.0304(5) Uani 1 d .
C4 C 0.26994(19) 0.2180(3) 0.96058(18) 0.0323(6) Uani 1 d .
C5 C 0.1751(2) 0.2875(3) 0.95928(16) 0.0292(5) Uani 1 d .
C6 C 0.0069(2) 0.3477(3) 0.82009(19) 0.0370(6) Uani 1 d .
H6A H -0.0336 0.3860 0.8632 0.055 Uiso 1 calc R
H6B H -0.0426 0.2962 0.7679 0.055 Uiso 1 calc R
H6C H 0.0414 0.4295 0.7954 0.055 Uiso 1 calc R
C7 C 0.1044(2) 0.0876(4) 0.72495(18) 0.0409(6) Uani 1 d .
H7A H 0.0993 0.1656 0.6779 0.061 Uiso 1 calc R
H7B H 0.0319 0.0499 0.7224 0.061 Uiso 1 calc R
H7C H 0.1496 0.0074 0.7117 0.061 Uiso 1 calc R
C8 C 0.3443(2) 0.0352(4) 0.8557(2) 0.0481(8) Uani 1 d .
H8A H 0.3149 -0.0210 0.7979 0.072 Uiso 1 calc R
H8B H 0.3700 -0.0329 0.9084 0.072 Uiso 1 calc R
H8C H 0.4046 0.0962 0.8480 0.072 Uiso 1 calc R
C9 C 0.3724(2) 0.2204(4) 1.0386(2) 0.0543(9) Uani 1 d .
H9A H 0.3653 0.2921 1.0865 0.081 Uiso 1 calc R
H9B H 0.4333 0.2483 1.0131 0.081 Uiso 1 calc R
H9C H 0.3855 0.1225 1.0672 0.081 Uiso 1 calc R
C10 C 0.1502(3) 0.3897(3) 1.0319(2) 0.0436(7) Uani 1 d .
H10A H 0.0883 0.3516 1.0524 0.065 Uiso 1 calc R
H10B H 0.1329 0.4878 1.0044 0.065 Uiso 1 calc R
H10C H 0.2133 0.3962 1.0861 0.065 Uiso 1 calc R
C11 C -0.19177(19) 0.1414(3) 0.95256(17) 0.0265(5) Uani 1 d .
C12 C -0.2305(2) 0.2378(3) 1.01170(19) 0.0327(6) Uani 1 d .
C13 C -0.3310(2) 0.3035(3) 0.9780(2) 0.0453(7) Uani 1 d .
H13 H -0.3576 0.3687 1.0174 0.054 Uiso 1 calc R
C14 C -0.3931(2) 0.2752(4) 0.8877(3) 0.0517(9) Uani 1 d .
H14 H -0.4616 0.3213 0.8655 0.062 Uiso 1 calc R
C15 C -0.3559(2) 0.1808(4) 0.8302(2) 0.0448(8) Uani 1 d .
H15 H -0.3993 0.1618 0.7685 0.054 Uiso 1 calc R
C16 C -0.2555(2) 0.1122(3) 0.86082(18) 0.0331(6) Uani 1 d .
C17 C -0.1634(2) 0.2685(4) 1.1097(2) 0.0460(7) Uani 1 d .
H17A H -0.1982 0.3457 1.1382 0.069 Uiso 1 calc R
H17B H -0.0912 0.3013 1.1073 0.069 Uiso 1 calc R
H17C H -0.1571 0.1786 1.1476 0.069 Uiso 1 calc R
C18 C -0.2167(2) 0.0065(4) 0.7982(2) 0.0478(8) Uani 1 d .
H18A H -0.2753 -0.0133 0.7420 0.072 Uiso 1 calc R
H18B H -0.1944 -0.0857 0.8322 0.072 Uiso 1 calc R
H18C H -0.1550 0.0494 0.7796 0.072 Uiso 1 calc R

loop_
_atom_site_aniso_label
_atom_site_aniso_U_11
_atom_site_aniso_U_22
_atom_site_aniso_U_33
_atom_site_aniso_U_23
_atom_site_aniso_U_13
_atom_site_aniso_U_12
Ga1 0.01879(11) 0.02577(13) 0.02255(12) 0.00355(12) 0.00735(8) -0.00182(12)
N1 0.0195(8) 0.0307(11) 0.0286(10) 0.0091(9) 0.0096(7) 0.0025(8)
C1 0.0233(10) 0.0278(12) 0.0246(11) 0.0048(10) 0.0084(9) -0.0043(9)
C2 0.0283(12) 0.0313(12) 0.0250(11) 0.0025(10) 0.0115(9) -0.0063(10)
C3 0.0230(11) 0.0369(14) 0.0342(13) 0.0054(11) 0.0126(10) -0.0038(10)
C4 0.0250(12) 0.0400(15) 0.0307(13) 0.0058(11) 0.0053(10) -0.0101(11)
C5 0.0320(12) 0.0320(13) 0.0242(11) 0.0007(10) 0.0082(10) -0.0097(11)
C6 0.0384(15) 0.0369(15) 0.0353(14) 0.0094(12) 0.0089(12) 0.0028(12)
C7 0.0406(14) 0.0524(17) 0.0315(13) -0.0076(14) 0.0126(11) -0.0084(15)
C8 0.0299(14) 0.0556(19) 0.064(2) 0.0060(16) 0.0206(14) 0.0044(14)
C9 0.0309(15) 0.081(3) 0.0439(18) 0.0069(17) -0.0030(13) -0.0130(16)
C10 0.0559(18) 0.0436(17) 0.0332(14) -0.0070(13) 0.0147(13) -0.0125(14)
C11 0.0208(11) 0.0272(12) 0.0330(13) 0.0099(10) 0.0096(9) -0.0005(9)
C12 0.0280(12) 0.0305(13) 0.0435(15) 0.0046(12) 0.0161(11) 0.0002(11)
C13 0.0360(15) 0.0360(15) 0.072(2) 0.0103(15) 0.0281(15) 0.0083(13)
C14 0.0243(13) 0.0467(18) 0.085(2) 0.0325(18) 0.0163(15) 0.0115(13)
C15 0.0267(13) 0.0530(19) 0.0503(17) 0.0245(15) 0.0020(12) -0.0023(13)
C16 0.0243(11) 0.0384(16) 0.0351(13) 0.0108(11) 0.0050(10) -0.0033(11)
C17 0.0478(17) 0.0441(17) 0.0511(18) -0.0116(15) 0.0217(14) -0.0013(14)
C18 0.0417(16) 0.067(2) 0.0317(15) -0.0019(15) 0.0039(12) -0.0064(16)

loop_
_atom_type_symbol
_atom_type_description
_atom_type_scat_dispersion_real
_atom_type_scat_dispersion_imag
_atom_type_scat_source
C C 0.0033 0.0016 'International Tables Vol C Tables 4.2.6.8 and 6.1.1.4'
H H 0.0000 0.0000 'International Tables Vol C Tables 4.2.6.8 and 6.1.1.4'
N N 0.0061 0.0033 'International Tables Vol C Tables 4.2.6.8 and 6.1.1.4'
Ga Ga 0.2307 1.6083 'International Tables Vol C Tables 4.2.6.8 and 6.1.1.4'

loop_
_geom_angle_atom_site_label_1
_geom_angle_atom_site_label_2
_geom_angle_atom_site_label_3
_geom_angle
_geom_angle_site_symmetry_1
_geom_angle_site_symmetry_3
_geom_angle_publ_flag
N1 Ga1 N1 89.18(8) 3_557 . y
N1 Ga1 C1 138.15(9) 3_557 . y
N1 Ga1 C1 131.82(9) . . y
N1 Ga1 C5 113.15(9) 3_557 . y
N1 Ga1 C5 131.64(9) . . y
C1 Ga1 C5 36.63(8) . . y
N1 Ga1 Ga1 44.90(6) 3_557 3_557 y
N1 Ga1 Ga1 44.29(6) . 3_557 y
C1 Ga1 Ga1 172.24(7) . 3_557 y
C5 Ga1 Ga1 138.04(6) . 3_557 y
C11 N1 Ga1 134.21(16) . 3_557 y
C11 N1 Ga1 133.20(16) . . y
Ga1 N1 Ga1 90.82(8) 3_557 .. y
C2 C1 C5 104.6(2) . . y
C2 C1 C6 120.7(2) . . y
C5 C1 C6 121.0(2) . . y
C2 C1 Ga1 100.28(16) . . y
C5 C1 Ga1 90.76(14) . . y
C6 C1 Ga1 113.81(16) . . y
C3 C2 C1 108.7(2) . . y
C3 C2 C7 128.5(2) . . y
C1 C2 C7 122.7(2) . . y
C2 C3 C4 108.8(2) . . y
C2 C3 C8 127.2(3) . . y
C4 C3 C8 123.9(2) . . y
C5 C4 C3 109.6(2) . . y
C5 C4 C9 127.0(3) . . y
C3 C4 C9 123.3(3) . . y
C4 C5 C1 108.0(2) . . y
C4 C5 C10 128.5(2) . . y
C1 C5 C10 123.4(2) . . y
C4 C5 Ga1 105.57(18) . . y
C1 C5 Ga1 52.61(11) . . y
C10 C5 Ga1 103.87(16) . . y
N1 C11 C12 120.3(2) . . y
N1 C11 C16 119.8(2) . . y
C12 C11 C16 119.9(2) . . y
C13 C12 C11 119.1(3) . . y
C13 C12 C17 120.8(3) . . y
C11 C12 C17 120.2(2) . . y
C14 C13 C12 120.9(3) . . y
C15 C14 C13 120.2(3) . . y
C14 C15 C16 121.1(3) . . y
C15 C16 C11 118.9(3) . . y
C15 C16 C18 120.7(3) . . y
C11 C16 C18 120.4(2) . . y

loop_
_geom_bond_atom_site_label_1
_geom_bond_atom_site_label_2
_geom_bond_distance
_geom_bond_site_symmetry_2
_geom_bond_publ_flag
Ga1 N1 1.850(2) 3_557 y
Ga1 N1 1.8704(19) . y
Ga1 C1 1.981(2) . y
Ga1 C5 2.493(2) . y
Ga1 Ga1 2.6495(6) 3_557 y
N1 C11 1.402(3) . y
N1 Ga1 1.850(2) 3_557 y
C1 C2 1.479(3) . y
C1 C5 1.488(3) . y
C1 C6 1.521(3) . y
C2 C3 1.364(3) . y
C2 C7 1.500(3) . y
C3 C4 1.450(4) . y
C3 C8 1.503(4) . y
C4 C5 1.363(4) . y
C4 C9 1.505(3) . y
C5 C10 1.509(4) . y
C11 C12 1.410(4) . y
C11 C16 1.411(3) . y
C12 C13 1.389(4) . y
C12 C17 1.502(4) . y
C13 C14 1.385(5) . y
C14 C15 1.372(5) . y
C15 C16 1.394(4) . y
C16 C18 1.500(4) . y
